data_4079619
loop_
_publ_author_name
'Kaplan, Hilan Z.'
'Li, Bo'
'Byers, Jeffery A.'

_publ_section_title
;
 Synthesis and Characterization of a Bis(imino)-N-heterocyclic Carbene
 Analogue to Bis(imino)pyridine Iron Complexes
;
_journal_issue 21
_journal_name_full Organometallics
_journal_page_first 7343
_journal_paper_doi 10.1021/om300885d
_journal_volume 31
_journal_year 2012
_chemical_formula_moiety '(Fe2 Cl6)2-,2(C32 H47 N4)+,  2(C4 H8 O)'
_chemical_formula_sum 'C72 H110 Cl6 Fe2 N8 O2'
_chemical_formula_weight 1444.08
_chemical_name_systematic
; 
 ? 
;
_space_group_IT_number 14
_symmetry_cell_setting monoclinic
_symmetry_space_group_name_Hall '-P 2ybc'
_symmetry_space_group_name_H-M 'P 1 21/c 1'
_atom_sites_solution_hydrogens geom
_atom_sites_solution_primary direct
_atom_sites_solution_secondary difmap
_audit_creation_method SHELXL-97
_cell_angle_alpha 90.00
_cell_angle_beta 95.821(4)
_cell_angle_gamma 90.00
_cell_formula_units_Z 2
_cell_length_a 9.2047(5)
_cell_length_b 16.1146(9)
_cell_length_c 26.2389(15)
_cell_measurement_reflns_used 75
_cell_measurement_temperature 100(2)
_cell_measurement_theta_max 23.36
_cell_measurement_theta_min 2.74
_cell_volume 3871.9(4)
_computing_cell_refinement 'SAINT (Bruker, 2010)'
_computing_data_collection 'APEX2 (Bruker, 2010)'
_computing_data_reduction 'SAINT (Bruker, 2010)'
_computing_molecular_graphics 'Bruker SHELXTL'
_computing_publication_material 'Bruker SHELXTL'
_computing_structure_refinement 'SHELXL-97 (Sheldrick, 2008)'
_computing_structure_solution 'SHELXS-97 (Sheldrick, 2008)'
_diffrn_ambient_temperature 100(2)
_diffrn_measured_fraction_theta_full 0.998
_diffrn_measured_fraction_theta_max 0.998
_diffrn_measurement_device_type 'Bruker Kappa DUO CCD diffractometer'
_diffrn_measurement_method '\f and \w scans'
_diffrn_radiation_monochromator graphite
_diffrn_radiation_source 'fine-focus sealed tube'
_diffrn_radiation_type MoK\a
_diffrn_radiation_wavelength 0.71073
_diffrn_reflns_av_R_equivalents 0.0000
_diffrn_reflns_av_sigmaI/netI 0.1162
_diffrn_reflns_limit_h_max 12
_diffrn_reflns_limit_h_min -12
_diffrn_reflns_limit_k_max 21
_diffrn_reflns_limit_k_min 0
_diffrn_reflns_limit_l_max 34
_diffrn_reflns_limit_l_min 0
_diffrn_reflns_number 9525
_diffrn_reflns_theta_full 28.21
_diffrn_reflns_theta_max 28.21
_diffrn_reflns_theta_min 1.49
_exptl_absorpt_coefficient_mu 0.628
_exptl_absorpt_correction_T_max 0.9514
_exptl_absorpt_correction_T_min 0.9116
_exptl_absorpt_correction_type multi-scan
_exptl_absorpt_process_details
;
Sheldrick, G.M. (2008). SADABS v2008/1. Bruker AXS Inc. Madison, WI USA.
;
_exptl_crystal_colour yellow
_exptl_crystal_density_diffrn 1.239
_exptl_crystal_density_meas ?
_exptl_crystal_density_method none
_exptl_crystal_description block
_exptl_crystal_F_000 1536
_exptl_crystal_size_max 0.15
_exptl_crystal_size_mid 0.10
_exptl_crystal_size_min 0.08
_refine_diff_density_max 0.638
_refine_diff_density_min -0.542
_refine_diff_density_rms 0.077
_refine_ls_extinction_coef na
_refine_ls_extinction_method none
_refine_ls_goodness_of_fit_ref 1.028
_refine_ls_hydrogen_treatment constr
_refine_ls_matrix_type full
_refine_ls_number_parameters 421
_refine_ls_number_reflns 9525
_refine_ls_number_restraints 29
_refine_ls_restrained_S_all 1.031
_refine_ls_R_factor_all 0.1592
_refine_ls_R_factor_gt 0.0758
_refine_ls_shift/su_max 0.000
_refine_ls_shift/su_mean 0.000
_refine_ls_structure_factor_coef Fsqd
_refine_ls_weighting_details 'calc w=1/[\s^2^(Fo^2^)+(0.0836P)^2^+0.0000P] where P=(Fo^2^+2Fc^2^)/3'
_refine_ls_weighting_scheme calc
_refine_ls_wR_factor_gt 0.1602
_refine_ls_wR_factor_ref 0.1861
_reflns_number_gt 4927
_reflns_number_total 9525
_reflns_threshold_expression >2sigma(I)
_cod_data_source_file om300885d_si_002.cif
_cod_data_source_block C64H94Cl6Fe2N8
_cod_depositor_comments
;
The following automatic conversions were performed:

'_symmetry_cell_setting' value 'Monoclinic' changed to 'monoclinic'
according to /home/saulius/struct/CIF-dictionaries/cif_core.dic
dictionary named 'cif_core.dic' version 2.4.2 from 2011-04-26.

Automatic conversion script
Id: cif_fix_values 1891 2012-01-12 08:04:46Z andrius 

The following automatic conversions were performed:

'_exptl_crystal_density_meas' value 'not measured' was changed to '?'
- the value is perceived as not measured.

Automatic conversion script
Id: cif_fix_values 3008 2015-01-20 13:52:24Z robertas 
;
_cod_original_sg_symbol_H-M 'P 2(1)/c'
_cod_database_code 4079619

loop_
_symmetry_equiv_pos_as_xyz
'x, y, z'
'-x, y+1/2, -z+1/2'
'-x, -y, -z'
'x, -y-1/2, z-1/2'

loop_
_atom_site_label
_atom_site_type_symbol
_atom_site_fract_x
_atom_site_fract_y
_atom_site_fract_z
_atom_site_U_iso_or_equiv
_atom_site_adp_type
_atom_site_occupancy
_atom_site_symmetry_multiplicity
_atom_site_calc_flag
_atom_site_refinement_flags
_atom_site_disorder_assembly
_atom_site_disorder_group
Fe1 Fe 0.39222(6) 0.07190(4) 0.47209(2) 0.03780(19) Uani 1 1 d . . .
Cl1 Cl 0.15392(10) 0.05486(6) 0.47975(4) 0.0363(2) Uani 1 1 d . . .
Cl2 Cl 0.47257(11) -0.05918(6) 0.44570(4) 0.0443(3) Uani 1 1 d . . .
Cl3 Cl 0.48016(13) 0.17885(7) 0.42905(5) 0.0602(4) Uani 1 1 d . . .
N1 N 0.9512(3) 0.16052(17) 0.38859(10) 0.0236(7) Uani 1 1 d . . .
N2 N 0.9944(3) 0.23549(17) 0.46483(11) 0.0260(7) Uani 1 1 d . . .
N3 N 0.9013(3) 0.08648(17) 0.31542(11) 0.0257(7) Uani 1 1 d . . .
N4 N 1.0458(4) 0.29907(19) 0.54167(12) 0.0373(8) Uani 1 1 d . . .
C1 C 0.9257(4) 0.1783(2) 0.43632(13) 0.0238(8) Uani 1 1 d . . .
H1A H 0.8524 0.1472 0.4508 0.029 Uiso 1 1 calc R . .
C2 C 1.0666(5) 0.2052(2) 0.36446(15) 0.0375(10) Uani 1 1 d . . .
H2A H 1.0380 0.2111 0.3272 0.045 Uiso 1 1 calc R . .
H2B H 1.1589 0.1734 0.3692 0.045 Uiso 1 1 calc R . .
C3 C 1.0889(5) 0.2899(3) 0.38858(15) 0.0428(11) Uani 1 1 d . . .
H3B H 1.1749 0.3166 0.3758 0.051 Uiso 1 1 calc R . .
H3C H 1.0025 0.3249 0.3783 0.051 Uiso 1 1 calc R . .
C4 C 1.1115(4) 0.2849(2) 0.44596(14) 0.0326(9) Uani 1 1 d . . .
H4B H 1.2072 0.2590 0.4567 0.039 Uiso 1 1 calc R . .
H4C H 1.1114 0.3415 0.4607 0.039 Uiso 1 1 calc R . .
C5 C 0.8772(4) 0.0930(2) 0.36154(13) 0.0244(8) Uani 1 1 d . . .
C6 C 0.7834(4) 0.0390(2) 0.39151(13) 0.0301(9) Uani 1 1 d . . .
H6A H 0.7384 -0.0046 0.3692 0.045 Uiso 1 1 calc R . .
H6B H 0.7069 0.0728 0.4046 0.045 Uiso 1 1 calc R . .
H6C H 0.8438 0.0137 0.4203 0.045 Uiso 1 1 calc R . .
C7 C 0.8284(4) 0.0239(2) 0.28342(13) 0.0282(9) Uani 1 1 d . . .
C8 C 0.6810(5) 0.0328(3) 0.26631(14) 0.0381(10) Uani 1 1 d . . .
C9 C 0.6189(5) -0.0277(3) 0.23235(15) 0.0457(11) Uani 1 1 d . . .
H9A H 0.5187 -0.0235 0.2198 0.055 Uiso 1 1 calc R . .
C10 C 0.6996(5) -0.0926(3) 0.21694(15) 0.0468(12) Uani 1 1 d . . .
H10A H 0.6551 -0.1332 0.1942 0.056 Uiso 1 1 calc R . .
C11 C 0.8453(5) -0.0993(3) 0.23434(15) 0.0408(10) Uani 1 1 d . . .
H11A H 0.9000 -0.1447 0.2233 0.049 Uiso 1 1 calc R . .
C12 C 0.9142(4) -0.0413(2) 0.26752(13) 0.0318(9) Uani 1 1 d . . .
C13 C 1.0730(4) -0.0478(2) 0.28653(14) 0.0329(9) Uani 1 1 d . . .
H13A H 1.1116 0.0100 0.2909 0.039 Uiso 1 1 calc R . .
C14 C 1.1648(5) -0.0923(3) 0.24932(19) 0.0574(13) Uani 1 1 d . . .
H14A H 1.1515 -0.0649 0.2158 0.086 Uiso 1 1 calc R . .
H14B H 1.1336 -0.1504 0.2457 0.086 Uiso 1 1 calc R . .
H14C H 1.2681 -0.0902 0.2627 0.086 Uiso 1 1 calc R . .
C15 C 1.0947(5) -0.0898(3) 0.33923(17) 0.0444(11) Uani 1 1 d . . .
H15A H 1.0364 -0.0608 0.3630 0.067 Uiso 1 1 calc R . .
H15B H 1.1981 -0.0875 0.3524 0.067 Uiso 1 1 calc R . .
H15C H 1.0633 -0.1478 0.3360 0.067 Uiso 1 1 calc R . .
C16 C 0.5925(5) 0.1077(3) 0.28053(16) 0.0453(11) Uani 1 1 d . . .
H16A H 0.6351 0.1258 0.3153 0.054 Uiso 1 1 calc R . .
C17 C 0.4323(6) 0.0888(4) 0.2848(2) 0.0808(18) Uani 1 1 d . . .
H17A H 0.4245 0.0428 0.3088 0.121 Uiso 1 1 calc R . .
H17B H 0.3846 0.0732 0.2511 0.121 Uiso 1 1 calc R . .
H17C H 0.3845 0.1381 0.2972 0.121 Uiso 1 1 calc R . .
C18 C 0.6130(7) 0.1792(3) 0.2444(2) 0.0788(18) Uani 1 1 d . . .
H18A H 0.7175 0.1896 0.2433 0.118 Uiso 1 1 calc R . .
H18B H 0.5664 0.2291 0.2567 0.118 Uiso 1 1 calc R . .
H18C H 0.5683 0.1652 0.2100 0.118 Uiso 1 1 calc R . .
C19 C 0.9697(4) 0.2447(2) 0.51816(14) 0.0312(9) Uani 1 1 d . . .
C20 C 0.8591(5) 0.1875(2) 0.53751(15) 0.0396(11) Uani 1 1 d . . .
H20A H 0.8512 0.1989 0.5738 0.059 Uiso 1 1 calc R . .
H20B H 0.8898 0.1298 0.5335 0.059 Uiso 1 1 calc R . .
H20C H 0.7640 0.1963 0.5179 0.059 Uiso 1 1 calc R . .
C21 C 1.0398(5) 0.3145(2) 0.59548(16) 0.0448(12) Uani 1 1 d . . .
C22 C 0.9362(6) 0.3700(3) 0.61049(18) 0.0532(14) Uani 1 1 d . B .
C23 C 0.9391(7) 0.3868(3) 0.6632(2) 0.0627(16) Uani 1 1 d . . .
H23A H 0.8685 0.4233 0.6749 0.075 Uiso 1 1 calc R . .
C24 C 1.0408(7) 0.3517(3) 0.6977(2) 0.0687(17) Uani 1 1 d . . .
H24A H 1.0410 0.3644 0.7331 0.082 Uiso 1 1 calc R . .
C25 C 1.1435(6) 0.2979(3) 0.68212(17) 0.0589(14) Uani 1 1 d . . .
H25A H 1.2136 0.2737 0.7068 0.071 Uiso 1 1 calc R . .
C26 C 1.1458(6) 0.2782(3) 0.62977(16) 0.0470(12) Uani 1 1 d . . .
C27 C 0.8263(6) 0.4112(3) 0.5724(2) 0.0600(15) Uani 1 1 d D . .
H27 H 0.8516 0.4009 0.5368 0.072 Uiso 1 1 calc R A 1
C28 C 0.8290(8) 0.5036(4) 0.5835(3) 0.067(2) Uani 0.738(8) 1 d PD B 1
H28A H 0.7867 0.5140 0.6157 0.101 Uiso 0.738(8) 1 calc PR B 1
H28B H 0.7720 0.5330 0.5555 0.101 Uiso 0.738(8) 1 calc PR B 1
H28C H 0.9301 0.5235 0.5865 0.101 Uiso 0.738(8) 1 calc PR B 1
C29 C 0.6816(8) 0.3734(5) 0.5794(4) 0.095(3) Uani 0.738(8) 1 d PD B 1
H29A H 0.6936 0.3317 0.6067 0.142 Uiso 0.738(8) 1 calc PR B 1
H29B H 0.6416 0.3471 0.5474 0.142 Uiso 0.738(8) 1 calc PR B 1
H29C H 0.6145 0.4168 0.5888 0.142 Uiso 0.738(8) 1 calc PR B 1
C28X C 0.8912(18) 0.4788(9) 0.5361(6) 0.048(5) Uani 0.262(8) 1 d PD B 2
H28D H 0.9831 0.4582 0.5250 0.071 Uiso 0.262(8) 1 calc PR B 2
H28E H 0.9092 0.5308 0.5551 0.071 Uiso 0.262(8) 1 calc PR B 2
H28F H 0.8210 0.4886 0.5061 0.071 Uiso 0.262(8) 1 calc PR B 2
C29X C 0.6860(17) 0.4593(12) 0.5837(7) 0.058(6) Uani 0.262(8) 1 d PD B 2
H29D H 0.6301 0.4256 0.6059 0.087 Uiso 0.262(8) 1 calc PR B 2
H29E H 0.6260 0.4706 0.5514 0.087 Uiso 0.262(8) 1 calc PR B 2
H29F H 0.7137 0.5118 0.6008 0.087 Uiso 0.262(8) 1 calc PR B 2
C30 C 1.2619(6) 0.2228(3) 0.61123(16) 0.0496(12) Uani 1 1 d . . .
H30A H 1.2122 0.1836 0.5855 0.060 Uiso 1 1 calc R . .
C31 C 1.3450(6) 0.1704(3) 0.65353(17) 0.0622(15) Uani 1 1 d . . .
H31A H 1.2755 0.1372 0.6708 0.093 Uiso 1 1 calc R . .
H31B H 1.3993 0.2071 0.6784 0.093 Uiso 1 1 calc R . .
H31C H 1.4134 0.1335 0.6383 0.093 Uiso 1 1 calc R . .
C32 C 1.3713(6) 0.2745(3) 0.58375(18) 0.0562(13) Uani 1 1 d . . .
H32A H 1.3182 0.3078 0.5567 0.084 Uiso 1 1 calc R . .
H32B H 1.4393 0.2373 0.5686 0.084 Uiso 1 1 calc R . .
H32C H 1.4260 0.3113 0.6085 0.084 Uiso 1 1 calc R . .
O1S O 0.7993(10) 0.4021(6) 0.3900(4) 0.112(3) Uiso 0.530(6) 1 d PD C 1
C2S C 0.7516(14) 0.4872(7) 0.3914(5) 0.077(4) Uiso 0.530(6) 1 d PD C 1
H2S1 H 0.7406 0.5117 0.3566 0.092 Uiso 0.530(6) 1 calc PR C 1
H2S2 H 0.8215 0.5211 0.4137 0.092 Uiso 0.530(6) 1 calc PR C 1
C3S C 0.6070(13) 0.4816(7) 0.4129(5) 0.099(4) Uiso 0.530(6) 1 d PD C 1
H3S1 H 0.6146 0.5061 0.4477 0.118 Uiso 0.530(6) 1 calc PR C 1
H3S2 H 0.5324 0.5131 0.3909 0.118 Uiso 0.530(6) 1 calc PR C 1
C4S C 0.5643(10) 0.3954(5) 0.4151(4) 0.061(3) Uiso 0.530(6) 1 d PD C 1
H4S1 H 0.4627 0.3873 0.3996 0.073 Uiso 0.530(6) 1 calc PR C 1
H4S2 H 0.5725 0.3752 0.4509 0.073 Uiso 0.530(6) 1 calc PR C 1
C5S C 0.6712(11) 0.3512(7) 0.3845(5) 0.074(3) Uiso 0.530(6) 1 d PD C 1
H5S1 H 0.6928 0.2948 0.3984 0.089 Uiso 0.530(6) 1 calc PR C 1
H5S2 H 0.6320 0.3465 0.3481 0.089 Uiso 0.530(6) 1 calc PR C 1
O1T O 0.8143(9) 0.4084(5) 0.4435(3) 0.083(3) Uiso 0.470(6) 1 d PD C 2
C2T C 0.7608(14) 0.4933(7) 0.4389(4) 0.075(4) Uiso 0.470(6) 1 d PD C 2
H2T1 H 0.8412 0.5342 0.4445 0.090 Uiso 0.470(6) 1 calc PR C 2
H2T2 H 0.6869 0.5047 0.4629 0.090 Uiso 0.470(6) 1 calc PR C 2
C3T C 0.6942(16) 0.4928(7) 0.3838(4) 0.058(4) Uiso 0.470(6) 1 d PD C 2
H3T1 H 0.6177 0.5359 0.3777 0.069 Uiso 0.470(6) 1 calc PR C 2
H3T2 H 0.7693 0.5016 0.3599 0.069 Uiso 0.470(6) 1 calc PR C 2
C4T C 0.6305(16) 0.4077(8) 0.3783(5) 0.094(5) Uiso 0.470(6) 1 d PD C 2
H4T1 H 0.6636 0.3791 0.3482 0.113 Uiso 0.470(6) 1 calc PR C 2
H4T2 H 0.5225 0.4100 0.3745 0.113 Uiso 0.470(6) 1 calc PR C 2
C5T C 0.6868(11) 0.3637(6) 0.4275(4) 0.054(3) Uiso 0.470(6) 1 d PD C 2
H5T1 H 0.6154 0.3670 0.4532 0.065 Uiso 0.470(6) 1 calc PR C 2
H5T2 H 0.7089 0.3047 0.4211 0.065 Uiso 0.470(6) 1 calc PR C 2

loop_
_atom_site_aniso_label
_atom_site_aniso_U_11
_atom_site_aniso_U_22
_atom_site_aniso_U_33
_atom_site_aniso_U_23
_atom_site_aniso_U_13
_atom_site_aniso_U_12
Fe1 0.0267(3) 0.0370(3) 0.0515(4) 0.0103(3) 0.0125(3) -0.0013(3)
Cl1 0.0251(5) 0.0413(6) 0.0429(6) 0.0145(5) 0.0061(4) 0.0016(4)
Cl2 0.0331(6) 0.0452(6) 0.0548(7) -0.0040(5) 0.0060(5) 0.0006(5)
Cl3 0.0559(8) 0.0430(6) 0.0874(10) 0.0183(6) 0.0360(7) -0.0028(5)
N1 0.0302(18) 0.0265(16) 0.0147(15) 0.0029(12) 0.0043(12) -0.0007(13)
N2 0.0403(19) 0.0210(15) 0.0181(16) 0.0004(12) 0.0094(13) -0.0019(13)
N3 0.0299(18) 0.0298(17) 0.0175(16) 0.0022(12) 0.0025(13) 0.0025(13)
N4 0.059(2) 0.0303(18) 0.0252(18) -0.0089(14) 0.0196(16) -0.0133(16)
C1 0.034(2) 0.0219(18) 0.0166(18) 0.0031(15) 0.0085(15) 0.0049(15)
C2 0.052(3) 0.044(2) 0.019(2) -0.0002(17) 0.0134(18) -0.013(2)
C3 0.065(3) 0.041(2) 0.024(2) 0.0000(18) 0.012(2) -0.021(2)
C4 0.045(3) 0.032(2) 0.022(2) 0.0000(16) 0.0135(17) -0.0100(18)
C5 0.027(2) 0.0291(19) 0.0168(18) 0.0020(15) 0.0022(15) 0.0039(15)
C6 0.033(2) 0.040(2) 0.0184(19) -0.0039(16) 0.0051(16) -0.0073(17)
C7 0.037(2) 0.035(2) 0.0130(18) 0.0021(15) 0.0042(16) -0.0047(17)
C8 0.046(3) 0.053(3) 0.0149(19) 0.0026(18) 0.0014(18) -0.004(2)
C9 0.044(3) 0.069(3) 0.023(2) -0.002(2) -0.0025(19) -0.005(2)
C10 0.065(3) 0.056(3) 0.020(2) -0.008(2) 0.004(2) -0.014(2)
C11 0.058(3) 0.042(2) 0.024(2) -0.0032(18) 0.012(2) -0.005(2)
C12 0.045(3) 0.040(2) 0.0122(18) 0.0001(16) 0.0107(17) -0.0055(18)
C13 0.043(3) 0.029(2) 0.029(2) -0.0006(16) 0.0112(18) -0.0013(17)
C14 0.060(3) 0.057(3) 0.060(3) -0.014(2) 0.029(3) 0.005(2)
C15 0.043(3) 0.045(3) 0.046(3) 0.010(2) 0.006(2) 0.003(2)
C16 0.036(3) 0.069(3) 0.028(2) -0.007(2) -0.0099(19) 0.007(2)
C17 0.043(3) 0.113(5) 0.086(4) -0.024(4) 0.005(3) 0.005(3)
C18 0.099(5) 0.074(4) 0.066(4) 0.015(3) 0.015(3) 0.041(3)
C19 0.053(3) 0.0213(18) 0.021(2) -0.0025(15) 0.0145(18) -0.0026(17)
C20 0.066(3) 0.037(2) 0.020(2) -0.0086(17) 0.0229(19) -0.019(2)
C21 0.082(3) 0.032(2) 0.027(2) -0.0128(19) 0.032(2) -0.030(2)
C22 0.077(4) 0.040(3) 0.049(3) -0.023(2) 0.039(3) -0.032(2)
C23 0.093(4) 0.055(3) 0.047(3) -0.034(3) 0.044(3) -0.039(3)
C24 0.122(5) 0.054(3) 0.036(3) -0.031(3) 0.037(3) -0.040(3)
C25 0.104(4) 0.048(3) 0.026(2) -0.015(2) 0.017(3) -0.035(3)
C26 0.087(4) 0.032(2) 0.026(2) -0.0132(19) 0.026(2) -0.025(2)
C27 0.068(4) 0.053(3) 0.065(4) -0.035(3) 0.035(3) -0.015(3)
C28 0.072(5) 0.053(4) 0.078(6) -0.007(4) 0.014(4) -0.016(4)
C29 0.066(6) 0.071(6) 0.149(9) -0.027(6) 0.018(5) -0.030(4)
C28X 0.065(13) 0.030(9) 0.047(11) 0.020(8) 0.003(9) 0.002(8)
C29X 0.038(11) 0.080(15) 0.054(12) -0.009(10) -0.002(9) 0.001(9)
C30 0.087(4) 0.041(3) 0.022(2) -0.0037(19) 0.011(2) -0.023(2)
C31 0.103(4) 0.053(3) 0.031(3) -0.009(2) 0.009(3) -0.026(3)
C32 0.081(4) 0.045(3) 0.045(3) -0.004(2) 0.018(3) -0.015(3)

loop_
_atom_type_symbol
_atom_type_description
_atom_type_scat_dispersion_real
_atom_type_scat_dispersion_imag
_atom_type_scat_source
C C 0.0033 0.0016 'International Tables Vol C Tables 4.2.6.8 and 6.1.1.4'
H H 0.0000 0.0000 'International Tables Vol C Tables 4.2.6.8 and 6.1.1.4'
N N 0.0061 0.0033 'International Tables Vol C Tables 4.2.6.8 and 6.1.1.4'
Cl Cl 0.1484 0.1585 'International Tables Vol C Tables 4.2.6.8 and 6.1.1.4'
Fe Fe 0.3463 0.8444 'International Tables Vol C Tables 4.2.6.8 and 6.1.1.4'
O O 0.0106 0.0060 'International Tables Vol C Tables 4.2.6.8 and 6.1.1.4'

loop_
_geom_angle_atom_site_label_1
_geom_angle_atom_site_label_2
_geom_angle_atom_site_label_3
_geom_angle
_geom_angle_site_symmetry_3
Cl1 Fe1 Cl3 122.90(5) .
Cl1 Fe1 Cl2 104.77(4) .
Cl3 Fe1 Cl2 113.41(5) .
Cl1 Fe1 Cl2 109.50(4) 3_656
Cl3 Fe1 Cl2 109.72(5) 3_656
Cl2 Fe1 Cl2 92.17(4) 3_656
Fe1 Cl2 Fe1 87.82(4) 3_656
C1 N1 C5 120.6(3) .
C1 N1 C2 120.1(3) .
C5 N1 C2 119.0(3) .
C1 N2 C19 120.7(3) .
C1 N2 C4 121.2(3) .
C19 N2 C4 117.6(3) .
C5 N3 C7 120.3(3) .
C19 N4 C21 122.1(3) .
N2 C1 N1 124.7(3) .
N2 C1 H1A 117.6 .
N1 C1 H1A 117.6 .
N1 C2 C3 109.5(3) .
N1 C2 H2A 109.8 .
C3 C2 H2A 109.8 .
N1 C2 H2B 109.8 .
C3 C2 H2B 109.8 .
H2A C2 H2B 108.2 .
C4 C3 C2 111.8(3) .
C4 C3 H3B 109.3 .
C2 C3 H3B 109.3 .
C4 C3 H3C 109.3 .
C2 C3 H3C 109.3 .
H3B C3 H3C 107.9 .
N2 C4 C3 109.6(3) .
N2 C4 H4B 109.7 .
C3 C4 H4B 109.7 .
N2 C4 H4C 109.7 .
C3 C4 H4C 109.7 .
H4B C4 H4C 108.2 .
N3 C5 N1 114.7(3) .
N3 C5 C6 128.5(3) .
N1 C5 C6 116.7(3) .
C5 C6 H6A 109.5 .
C5 C6 H6B 109.5 .
H6A C6 H6B 109.5 .
C5 C6 H6C 109.5 .
H6A C6 H6C 109.5 .
H6B C6 H6C 109.5 .
C8 C7 C12 122.7(4) .
C8 C7 N3 119.9(3) .
C12 C7 N3 117.2(3) .
C7 C8 C9 117.0(4) .
C7 C8 C16 122.1(4) .
C9 C8 C16 120.8(4) .
C10 C9 C8 121.4(4) .
C10 C9 H9A 119.3 .
C8 C9 H9A 119.3 .
C9 C10 C11 120.1(4) .
C9 C10 H10A 119.9 .
C11 C10 H10A 119.9 .
C10 C11 C12 121.6(4) .
C10 C11 H11A 119.2 .
C12 C11 H11A 119.2 .
C11 C12 C7 117.2(4) .
C11 C12 C13 122.0(4) .
C7 C12 C13 120.8(3) .
C12 C13 C14 113.8(3) .
C12 C13 C15 111.3(3) .
C14 C13 C15 109.8(3) .
C12 C13 H13A 107.2 .
C14 C13 H13A 107.2 .
C15 C13 H13A 107.2 .
C13 C14 H14A 109.5 .
C13 C14 H14B 109.5 .
H14A C14 H14B 109.5 .
C13 C14 H14C 109.5 .
H14A C14 H14C 109.5 .
H14B C14 H14C 109.5 .
C13 C15 H15A 109.5 .
C13 C15 H15B 109.5 .
H15A C15 H15B 109.5 .
C13 C15 H15C 109.5 .
H15A C15 H15C 109.5 .
H15B C15 H15C 109.5 .
C18 C16 C17 112.4(4) .
C18 C16 C8 110.2(4) .
C17 C16 C8 114.0(4) .
C18 C16 H16A 106.6 .
C17 C16 H16A 106.6 .
C8 C16 H16A 106.6 .
C16 C17 H17A 109.5 .
C16 C17 H17B 109.5 .
H17A C17 H17B 109.5 .
C16 C17 H17C 109.5 .
H17A C17 H17C 109.5 .
H17B C17 H17C 109.5 .
C16 C18 H18A 109.5 .
C16 C18 H18B 109.5 .
H18A C18 H18B 109.5 .
C16 C18 H18C 109.5 .
H18A C18 H18C 109.5 .
H18B C18 H18C 109.5 .
N4 C19 N2 114.6(3) .
N4 C19 C20 129.2(3) .
N2 C19 C20 116.2(3) .
C19 C20 H20A 109.5 .
C19 C20 H20B 109.5 .
H20A C20 H20B 109.5 .
C19 C20 H20C 109.5 .
H20A C20 H20C 109.5 .
H20B C20 H20C 109.5 .
C26 C21 C22 122.9(4) .
C26 C21 N4 117.9(4) .
C22 C21 N4 118.9(5) .
C21 C22 C23 117.1(5) .
C21 C22 C27 122.0(4) .
C23 C22 C27 120.9(5) .
C24 C23 C22 121.3(5) .
C24 C23 H23A 119.4 .
C22 C23 H23A 119.4 .
C23 C24 C25 120.8(5) .
C23 C24 H24A 119.6 .
C25 C24 H24A 119.6 .
C24 C25 C26 120.6(5) .
C24 C25 H25A 119.7 .
C26 C25 H25A 119.7 .
C21 C26 C25 117.2(5) .
C21 C26 C30 120.9(4) .
C25 C26 C30 121.8(5) .
C29 C27 C22 106.7(6) .
C29 C27 C28 112.0(5) .
C22 C27 C28 108.0(5) .
C29 C27 C29X 54.0(8) .
C22 C27 C29X 127.4(8) .
C28 C27 C29X 58.3(8) .
C29 C27 C28X 137.9(9) .
C22 C27 C28X 115.4(7) .
C28 C27 C28X 56.4(7) .
C29X C27 C28X 98.1(10) .
C29 C27 H27 110.0 .
C22 C27 H27 110.0 .
C28 C27 H27 110.0 .
C29X C27 H27 122.4 .
C28X C27 H27 54.6 .
C27 C28 H28A 109.5 .
C27 C28 H28B 109.5 .
H28A C28 H28B 109.5 .
C27 C28 H28C 109.5 .
H28A C28 H28C 109.5 .
H28B C28 H28C 109.5 .
C27 C29 H29A 109.5 .
C27 C29 H29B 109.5 .
H29A C29 H29B 109.5 .
C27 C29 H29C 109.5 .
H29A C29 H29C 109.5 .
H29B C29 H29C 109.5 .
C27 C28X H28D 109.5 .
C27 C28X H28E 109.5 .
H28D C28X H28E 109.5 .
C27 C28X H28F 109.5 .
H28D C28X H28F 109.5 .
H28E C28X H28F 109.5 .
C27 C29X H29D 109.5 .
C27 C29X H29E 109.5 .
H29D C29X H29E 109.5 .
C27 C29X H29F 109.5 .
H29D C29X H29F 109.5 .
H29E C29X H29F 109.5 .
C26 C30 C31 114.2(4) .
C26 C30 C32 110.3(4) .
C31 C30 C32 109.5(4) .
C26 C30 H30A 107.5 .
C31 C30 H30A 107.5 .
C32 C30 H30A 107.5 .
C30 C31 H31A 109.5 .
C30 C31 H31B 109.5 .
H31A C31 H31B 109.5 .
C30 C31 H31C 109.5 .
H31A C31 H31C 109.5 .
H31B C31 H31C 109.5 .
C30 C32 H32A 109.5 .
C30 C32 H32B 109.5 .
H32A C32 H32B 109.5 .
C30 C32 H32C 109.5 .
H32A C32 H32C 109.5 .
H32B C32 H32C 109.5 .
C5S O1S C2S 107.3(9) .
O1S C2S C3S 103.7(9) .
O1S C2S H2S1 111.0 .
C3S C2S H2S1 111.0 .
O1S C2S H2S2 111.0 .
C3S C2S H2S2 111.0 .
H2S1 C2S H2S2 109.0 .
C4S C3S C2S 109.1(9) .
C4S C3S H3S1 109.9 .
C2S C3S H3S1 109.9 .
C4S C3S H3S2 109.9 .
C2S C3S H3S2 109.9 .
H3S1 C3S H3S2 108.3 .
C3S C4S C5S 103.7(8) .
C3S C4S H4S1 111.0 .
C5S C4S H4S1 111.0 .
C3S C4S H4S2 111.0 .
C5S C4S H4S2 111.0 .
H4S1 C4S H4S2 109.0 .
O1S C5S C4S 104.6(8) .
O1S C5S H5S1 110.8 .
C4S C5S H5S1 110.8 .
O1S C5S H5S2 110.8 .
C4S C5S H5S2 110.8 .
H5S1 C5S H5S2 108.9 .
C5T O1T C2T 101.1(8) .
O1T C2T C3T 100.0(9) .
O1T C2T H2T1 111.8 .
C3T C2T H2T1 111.8 .
O1T C2T H2T2 111.8 .
C3T C2T H2T2 111.8 .
H2T1 C2T H2T2 109.5 .
C4T C3T C2T 102.5(8) .
C4T C3T H3T1 111.3 .
C2T C3T H3T1 111.3 .
C4T C3T H3T2 111.3 .
C2T C3T H3T2 111.3 .
H3T1 C3T H3T2 109.2 .
C3T C4T C5T 104.5(8) .
C3T C4T H4T1 110.9 .
C5T C4T H4T1 110.9 .
C3T C4T H4T2 110.9 .
C5T C4T H4T2 110.9 .
H4T1 C4T H4T2 108.9 .
O1T C5T C4T 102.5(8) .
O1T C5T H5T1 111.3 .
C4T C5T H5T1 111.3 .
O1T C5T H5T2 111.3 .
C4T C5T H5T2 111.3 .
H5T1 C5T H5T2 109.2 .

loop_
_geom_bond_atom_site_label_1
_geom_bond_atom_site_label_2
_geom_bond_distance
_geom_bond_site_symmetry_2
Fe1 Cl1 2.2399(11) .
Fe1 Cl3 2.2552(12) .
Fe1 Cl2 2.3648(12) .
Fe1 Cl2 2.3874(13) 3_656
Cl2 Fe1 2.3874(13) 3_656
N1 C1 1.329(4) .
N1 C5 1.433(4) .
N1 C2 1.478(4) .
N2 C1 1.309(4) .
N2 C19 1.448(4) .
N2 C4 1.467(4) .
N3 C5 1.257(4) .
N3 C7 1.434(5) .
N4 C19 1.245(5) .
N4 C21 1.440(5) .
C1 H1A 0.9500 .
C2 C3 1.509(5) .
C2 H2A 0.9900 .
C2 H2B 0.9900 .
C3 C4 1.501(5) .
C3 H3B 0.9900 .
C3 H3C 0.9900 .
C4 H4B 0.9900 .
C4 H4C 0.9900 .
C5 C6 1.502(5) .
C6 H6A 0.9800 .
C6 H6B 0.9800 .
C6 H6C 0.9800 .
C7 C8 1.392(5) .
C7 C12 1.403(5) .
C8 C9 1.404(6) .
C8 C16 1.523(6) .
C9 C10 1.368(6) .
C9 H9A 0.9500 .
C10 C11 1.376(6) .
C10 H10A 0.9500 .
C11 C12 1.386(6) .
C11 H11A 0.9500 .
C12 C13 1.500(6) .
C13 C14 1.533(5) .
C13 C15 1.534(5) .
C13 H13A 1.0000 .
C14 H14A 0.9800 .
C14 H14B 0.9800 .
C14 H14C 0.9800 .
C15 H15A 0.9800 .
C15 H15B 0.9800 .
C15 H15C 0.9800 .
C16 C18 1.516(7) .
C16 C17 1.521(7) .
C16 H16A 1.0000 .
C17 H17A 0.9800 .
C17 H17B 0.9800 .
C17 H17C 0.9800 .
C18 H18A 0.9800 .
C18 H18B 0.9800 .
C18 H18C 0.9800 .
C19 C20 1.501(5) .
C20 H20A 0.9800 .
C20 H20B 0.9800 .
C20 H20C 0.9800 .
C21 C26 1.388(7) .
C21 C22 1.393(6) .
C22 C23 1.406(6) .
C22 C27 1.502(8) .
C23 C24 1.359(8) .
C23 H23A 0.9500 .
C24 C25 1.375(8) .
C24 H24A 0.9500 .
C25 C26 1.412(6) .
C25 H25A 0.9500 .
C26 C30 1.511(7) .
C27 C29 1.493(8) .
C27 C28 1.516(8) .
C27 C29X 1.559(14) .
C27 C28X 1.601(13) .
C27 H27 1.0000 .
C28 H28A 0.9800 .
C28 H28B 0.9800 .
C28 H28C 0.9800 .
C29 H29A 0.9800 .
C29 H29B 0.9800 .
C29 H29C 0.9800 .
C28X H28D 0.9800 .
C28X H28E 0.9800 .
C28X H28F 0.9800 .
C29X H29D 0.9800 .
C29X H29E 0.9800 .
C29X H29F 0.9800 .
C30 C31 1.535(7) .
C30 C32 1.542(6) .
C30 H30A 1.0000 .
C31 H31A 0.9800 .
C31 H31B 0.9800 .
C31 H31C 0.9800 .
C32 H32A 0.9800 .
C32 H32B 0.9800 .
C32 H32C 0.9800 .
O1S C5S 1.432(10) .
O1S C2S 1.441(11) .
C2S C3S 1.501(12) .
C2S H2S1 0.9900 .
C2S H2S2 0.9900 .
C3S C4S 1.448(13) .
C3S H3S1 0.9900 .
C3S H3S2 0.9900 .
C4S C5S 1.510(11) .
C4S H4S1 0.9900 .
C4S H4S2 0.9900 .
C5S H5S1 0.9900 .
C5S H5S2 0.9900 .
O1T C5T 1.404(10) .
O1T C2T 1.456(11) .
C2T C3T 1.512(12) .
C2T H2T1 0.9900 .
C2T H2T2 0.9900 .
C3T C4T 1.492(14) .
C3T H3T1 0.9900 .
C3T H3T2 0.9900 .
C4T C5T 1.518(12) .
C4T H4T1 0.9900 .
C4T H4T2 0.9900 .
C5T H5T1 0.9900 .
C5T H5T2 0.9900 .

loop_
_geom_torsion_atom_site_label_1
_geom_torsion_atom_site_label_2
_geom_torsion_atom_site_label_3
_geom_torsion_atom_site_label_4
_geom_torsion
_geom_torsion_site_symmetry_1
_geom_torsion_site_symmetry_4
Cl1 Fe1 Cl2 Fe1 -110.83(4) . 3_656
Cl3 Fe1 Cl2 Fe1 112.60(6) . 3_656
Cl2 Fe1 Cl2 Fe1 0.0 3_656 3_656
C19 N2 C1 N1 -173.6(3) . .
C4 N2 C1 N1 -1.5(5) . .
C5 N1 C1 N2 175.8(3) . .
C2 N1 C1 N2 1.6(5) . .
C1 N1 C2 C3 -26.7(5) . .
C5 N1 C2 C3 159.0(3) . .
N1 C2 C3 C4 51.3(5) . .
C1 N2 C4 C3 26.7(5) . .
C19 N2 C4 C3 -160.9(3) . .
C2 C3 C4 N2 -51.2(5) . .
C7 N3 C5 N1 -177.0(3) . .
C7 N3 C5 C6 3.8(6) . .
C1 N1 C5 N3 174.5(3) . .
C2 N1 C5 N3 -11.2(5) . .
C1 N1 C5 C6 -6.3(5) . .
C2 N1 C5 C6 168.1(3) . .
C5 N3 C7 C8 73.6(4) . .
C5 N3 C7 C12 -111.2(4) . .
C12 C7 C8 C9 0.9(6) . .
N3 C7 C8 C9 175.8(3) . .
C12 C7 C8 C16 -175.0(4) . .
N3 C7 C8 C16 -0.1(5) . .
C7 C8 C9 C10 0.2(6) . .
C16 C8 C9 C10 176.1(4) . .
C8 C9 C10 C11 -0.6(6) . .
C9 C10 C11 C12 0.0(6) . .
C10 C11 C12 C7 1.1(6) . .
C10 C11 C12 C13 -179.8(4) . .
C8 C7 C12 C11 -1.5(5) . .
N3 C7 C12 C11 -176.6(3) . .
C8 C7 C12 C13 179.3(3) . .
N3 C7 C12 C13 4.3(5) . .
C11 C12 C13 C14 28.4(5) . .
C7 C12 C13 C14 -152.4(4) . .
C11 C12 C13 C15 -96.2(4) . .
C7 C12 C13 C15 82.9(4) . .
C7 C8 C16 C18 84.1(5) . .
C9 C8 C16 C18 -91.7(5) . .
C7 C8 C16 C17 -148.5(4) . .
C9 C8 C16 C17 35.8(6) . .
C21 N4 C19 N2 -177.5(4) . .
C21 N4 C19 C20 1.5(7) . .
C1 N2 C19 N4 177.2(4) . .
C4 N2 C19 N4 4.8(5) . .
C1 N2 C19 C20 -1.9(5) . .
C4 N2 C19 C20 -174.3(3) . .
C19 N4 C21 C26 97.6(5) . .
C19 N4 C21 C22 -87.5(5) . .
C26 C21 C22 C23 -2.1(6) . .
N4 C21 C22 C23 -176.7(3) . .
C26 C21 C22 C27 177.5(4) . .
N4 C21 C22 C27 2.9(6) . .
C21 C22 C23 C24 1.5(6) . .
C27 C22 C23 C24 -178.0(4) . .
C22 C23 C24 C25 -0.6(7) . .
C23 C24 C25 C26 0.3(7) . .
C22 C21 C26 C25 1.7(6) . .
N4 C21 C26 C25 176.4(3) . .
C22 C21 C26 C30 -176.0(4) . .
N4 C21 C26 C30 -1.3(6) . .
C24 C25 C26 C21 -0.8(6) . .
C24 C25 C26 C30 176.9(4) . .
C21 C22 C27 C29 109.1(5) . .
C23 C22 C27 C29 -71.4(6) . .
C21 C22 C27 C28 -130.4(5) . .
C23 C22 C27 C28 49.1(6) . .
C21 C22 C27 C29X 166.2(10) . .
C23 C22 C27 C29X -14.3(12) . .
C21 C22 C27 C28X -69.7(9) . .
C23 C22 C27 C28X 109.8(8) . .
C21 C26 C30 C31 -165.1(4) . .
C25 C26 C30 C31 17.4(6) . .
C21 C26 C30 C32 71.1(5) . .
C25 C26 C30 C32 -106.4(5) . .
C5S O1S C2S C3S 27.8(14) . .
O1S C2S C3S C4S -9.4(15) . .
C2S C3S C4S C5S -11.2(14) . .
C2S O1S C5S C4S -35.3(12) . .
C3S C4S C5S O1S 28.0(12) . .
C5T O1T C2T C3T -54.1(11) . .
O1T C2T C3T C4T 37.1(14) . .
C2T C3T C4T C5T -8.6(15) . .
C2T O1T C5T C4T 48.6(11) . .
C3T C4T C5T O1T -24.2(14) . .
